data_7126717
loop_
_publ_author_name
'Mulholland, Katie D.'
'Yoon, Sangbin'
'Rennie, Christopher C.'
'Sitch, Eleanor K.'
'McKay, Alasdair I.'
'Edkins, Katharina'
'Edkins, Robert M.'

_publ_section_title
;
 Iridium-catalysed 3,5-bis-borylation of phthalonitrile enables access to
 a family of C<sub>4h</sub> octaarylphthalocyanines.
;
_journal_issue 60
_journal_name_full 'Chemical communications (Cambridge, England)'
_journal_page_first 8452
_journal_page_last 8455
_journal_paper_doi 10.1039/d0cc03161e
_journal_volume 56
_journal_year 2020
_chemical_formula_moiety '0.5(C28 H30 B2 N4 O4), 2(H0.5 O0.13)'
_chemical_formula_sum 'C14 H16 B N2 O2.25'
_chemical_formula_weight 259.10
_space_group_crystal_system orthorhombic
_space_group_IT_number 62
_space_group_name_Hall '-P 2ac 2n'
_space_group_name_H-M_alt 'P n m a'
_atom_sites_solution_hydrogens mixed
_atom_sites_solution_primary direct
_audit_creation_date 2016-10-05
_audit_creation_method
;
Olex2 1.2
(compiled 2016.09.09 svn.r3337 for OlexSys, GUI svn.r5227)
;
_audit_update_record
;
2020-03-11 deposited with the CCDC.	2020-06-18 downloaded from the CCDC.
;
_cell_angle_alpha 90
_cell_angle_beta 90
_cell_angle_gamma 90
_cell_formula_units_Z 4
_cell_length_a 26.6432(10)
_cell_length_b 6.8628(5)
_cell_length_c 7.9989(3)
_cell_measurement_reflns_used 2541
_cell_measurement_temperature 120
_cell_measurement_theta_max 22.4360
_cell_measurement_theta_min 2.9510
_cell_volume 1462.57(13)
_computing_cell_refinement 'CrysAlisPro 1.171.39.7c (Rigaku OD, 2015)'
_computing_data_collection 'CrysAlisPro 1.171.39.7c (Rigaku OD, 2015)'
_computing_data_reduction 'CrysAlisPro 1.171.39.7c (Rigaku OD, 2015)'
_computing_molecular_graphics 'Olex2 (Dolomanov et al., 2009)'
_computing_publication_material 'Olex2 (Dolomanov et al., 2009)'
_computing_structure_refinement 'XL (Sheldrick, 2008)'
_computing_structure_solution 'ShelXS (Sheldrick, 2008)'
_diffrn_ambient_temperature 120
_diffrn_detector 'Bruker APEX2 area detector'
_diffrn_detector_area_resol_mean 7.9
_diffrn_detector_type 'CCD area detector'
_diffrn_measured_fraction_theta_full 0.999
_diffrn_measured_fraction_theta_max 0.999
_diffrn_measurement_details
;
List of Runs (angles in degrees, time in seconds):

  # Type    Start    End  Width  t~exp~   \w     \q     \k     \f   Frames
#--------------------------------------------------------------------------
  1  \w    -15.57 158.83   0.80    8.00    --    7.38  73.77  -0.09  218
  2  \w    -15.57 158.83   0.80    8.00    --    7.38  73.77 -63.06  218
;
_diffrn_measurement_device 'three-circle diffractometer'
_diffrn_measurement_device_type 'Bruker SMART APEX2 area detector'
_diffrn_measurement_method '\w and \f scans'
_diffrn_orient_matrix_type 'CrysAlisPro convention (1999,Acta A55,543-557)'
_diffrn_orient_matrix_UB_11 -0.0219111000
_diffrn_orient_matrix_UB_12 -0.0354954000
_diffrn_orient_matrix_UB_13 0.0400967000
_diffrn_orient_matrix_UB_21 0.0134502000
_diffrn_orient_matrix_UB_22 -0.0079126000
_diffrn_orient_matrix_UB_23 0.0762142000
_diffrn_orient_matrix_UB_31 -0.0069271000
_diffrn_orient_matrix_UB_32 0.0967257000
_diffrn_orient_matrix_UB_33 0.0211443000
_diffrn_radiation_monochromator 'mirror optics'
_diffrn_radiation_probe x-ray
_diffrn_radiation_type MoK\a
_diffrn_radiation_wavelength 0.71073
_diffrn_reflns_av_R_equivalents 0.0420
_diffrn_reflns_av_unetI/netI 0.0169
_diffrn_reflns_Laue_measured_fraction_full 0.999
_diffrn_reflns_Laue_measured_fraction_max 0.999
_diffrn_reflns_limit_h_max 31
_diffrn_reflns_limit_h_min -30
_diffrn_reflns_limit_k_max 8
_diffrn_reflns_limit_k_min -8
_diffrn_reflns_limit_l_max 9
_diffrn_reflns_limit_l_min -9
_diffrn_reflns_number 15027
_diffrn_reflns_point_group_measured_fraction_full 0.999
_diffrn_reflns_point_group_measured_fraction_max 0.999
_diffrn_reflns_theta_full 24.999
_diffrn_reflns_theta_max 24.999
_diffrn_reflns_theta_min 2.659
_diffrn_source 'microfocus sealed X-ray tube'
_diffrn_source_type 'Incoatec I\ms'
_exptl_absorpt_coefficient_mu 0.079
_exptl_absorpt_correction_T_max 1.00000
_exptl_absorpt_correction_T_min 0.62411
_exptl_absorpt_correction_type multi-scan
_exptl_absorpt_process_details
;
CrysAlisPro 1.171.39.7c (Rigaku Oxford Diffraction, 2015)
Empirical absorption correction using spherical harmonics,
 implemented in SCALE3 ABSPACK scaling algorithm.
;
_exptl_crystal_colour 'clear colourless'
_exptl_crystal_colour_lustre clear
_exptl_crystal_colour_primary colourless
_exptl_crystal_density_diffrn 1.177
_exptl_crystal_description plate
_exptl_crystal_F_000 548
_exptl_crystal_preparation 'Cut from a larger crystal'
_exptl_crystal_recrystallization_method 'Crystallised from methanol solution'
_exptl_crystal_size_max 0.391
_exptl_crystal_size_mid 0.36
_exptl_crystal_size_min 0.164
_refine_diff_density_max 0.505
_refine_diff_density_min -0.419
_refine_diff_density_rms 0.054
_refine_ls_extinction_method none
_refine_ls_goodness_of_fit_ref 1.052
_refine_ls_hydrogen_treatment constr
_refine_ls_matrix_type full
_refine_ls_number_parameters 145
_refine_ls_number_reflns 1406
_refine_ls_number_restraints 177
_refine_ls_restrained_S_all 1.138
_refine_ls_R_factor_all 0.0968
_refine_ls_R_factor_gt 0.0749
_refine_ls_shift/su_max 0.000
_refine_ls_shift/su_mean 0.000
_refine_ls_structure_factor_coef Fsqd
_refine_ls_weighting_details 'w=1/[\s^2^(Fo^2^)+(0.0933P)^2^+1.8580P] where P=(Fo^2^+2Fc^2^)/3'
_refine_ls_weighting_scheme calc
_refine_ls_wR_factor_gt 0.1924
_refine_ls_wR_factor_ref 0.2123
_reflns_Friedel_coverage 0.000
_reflns_number_gt 1056
_reflns_number_total 1406
_reflns_threshold_expression 'I > 2\s(I)'
_cod_data_source_file d0cc03161e2.cif
_cod_data_source_block mo_ke043
_cod_depositor_comments 'Adding full bibliography for 7126716--7126723.cif.'
_cod_database_code 7126717
_shelx_space_group_comment
;
The symmetry employed for this shelxl refinement is uniquely defined
by the following loop, which should always be used as a source of
symmetry information in preference to the above space-group names.
They are only intended as comments.
;
_reflns_odcompleteness_completeness 92.34
_reflns_odcompleteness_iscentric 1
_reflns_odcompleteness_theta 30.58
_olex2_refinement_description
;
1. Fixed Uiso
 At 1.2 times of:
  All C(H) groups
 At 1.5 times of:
  All C(H,H,H) groups, All O(H,H) groups
2. Restrained distances
 C13-C12 \\sim C12-C14 \\sim C11-C9 \\sim C10-C9
 with sigma of 0.01
 C13-C14 \\sim C10-C11
 with sigma of 0.01
3. Restrained planarity
 O2, B1, O1, C9, C12
 with sigma of 0.001
4. Uiso/Uaniso restraints and constraints
Uanis(C14) \\sim Ueq, Uanis(C13) \\sim Ueq, Uanis(C10) \\sim Ueq, Uanis(C11)
\\sim Ueq: with sigma of 0.01 and sigma for terminal atoms of 0.02
Uanis(O3) \\sim Ueq: with sigma of 0.01 and sigma for terminal atoms of 0.02
5. Rigid body (RIGU) restrains
 C4, C3, C5, C2, H3, C6, H5, C8, C1, H6, N2, C7, N1
 with sigma for 1-2 distances of 0.004 and sigma for 1-3 distances of 0.004
 O2, O1, C9, C12, B1
 with sigma for 1-2 distances of 0.01 and sigma for 1-3 distances of 0.01
 O2, O1, C9, C12, C13, C11, B1, C14, C10
 with sigma for 1-2 distances of 0.01 and sigma for 1-3 distances of 0.01
6. Others
 Fixed Sof: O2(0.5) O1(0.5) C9(0.5) C12(0.5) C13(0.5) H13A(0.5) H13B(0.5)
 H13C(0.5) C11(0.5) H11A(0.5) H11B(0.5) H11C(0.5) C14(0.5) H14A(0.5) H14B(0.5)
 H14C(0.5) C10(0.5) H10A(0.5) H10B(0.5) H10C(0.5) O3(0.125) H3A(0.25) H3B(0.25)
7.a Riding coordinates:
 C13(H13A,H13B,H13C), C11(H11A,H11B,H11C), C14(H14A,H14B,H14C), C10(H10A,H10B,
 H10C), O3(H3A,H3B)
7.b Aromatic/amide H refined with riding coordinates:
 C3(H3), C6(H6), C5(H5)
;
_shelx_shelxl_version_number 2014/7
_olex2_exptl_crystal_mounting_method
'crystal soaked in perfluoro polyether oil and mounted on MiTeGen sample holder directly into the pre-cooled cryostream'
_olex2_submission_special_instructions 'No special instructions were received'
_oxdiff_exptl_absorpt_empirical_details
;
Empirical correction (ABSPACK) includes:
- Absorption correction using spherical harmonics
- Frame scaling
;
_oxdiff_exptl_absorpt_empirical_full_max 1.481
_oxdiff_exptl_absorpt_empirical_full_min 0.656

loop_
_space_group_symop_operation_xyz
'x, y, z'
'-x+1/2, -y, z+1/2'
'x+1/2, -y+1/2, -z+1/2'
'-x, y+1/2, -z'
'-x, -y, -z'
'x-1/2, y, -z-1/2'
'-x-1/2, y-1/2, z-1/2'
'x, -y-1/2, z'

loop_
_atom_site_label
_atom_site_type_symbol
_atom_site_fract_x
_atom_site_fract_y
_atom_site_fract_z
_atom_site_U_iso_or_equiv
_atom_site_adp_type
_atom_site_occupancy
_atom_site_site_symmetry_order
_atom_site_calc_flag
_atom_site_refinement_flags_posn
_atom_site_refinement_flags_adp
_atom_site_refinement_flags_occupancy
_atom_site_disorder_assembly
_atom_site_disorder_group
C2 C 0.03747(13) 0.2500 0.4295(4) 0.0333(8) Uani 1 2 d S TU P . .
C8 C 0.05587(13) 0.2500 0.5978(5) 0.0350(9) Uani 1 2 d S TU P . .
C3 C -0.01358(13) 0.2500 0.3985(4) 0.0324(8) Uani 1 2 d S TU P . .
H3 H -0.0358 0.2500 0.4883 0.039 Uiso 1 2 calc RS TU P . .
C4 C -0.03269(14) 0.2500 0.2367(5) 0.0396(9) Uani 1 2 d S TU P A .
N2 N 0.06944(13) 0.2500 0.7340(4) 0.0512(10) Uani 1 2 d S TU P . .
C1 C 0.07124(15) 0.2500 0.2955(5) 0.0577(13) Uani 1 2 d S TU P . .
N1 N 0.16687(15) 0.2500 0.3497(5) 0.109(2) Uani 1 2 d S TU P . .
C7 C 0.12444(17) 0.2500 0.3263(6) 0.0786(19) Uani 1 2 d S TU P . .
C6 C 0.05259(17) 0.2500 0.1333(6) 0.088(2) Uani 1 2 d S TU P . .
H6 H 0.0746 0.2500 0.0431 0.106 Uiso 1 2 calc RS TU P . .
C5 C 0.00155(17) 0.2500 0.1058(5) 0.0706(17) Uani 1 2 d S TU P . .
H5 H -0.0103 0.2500 -0.0035 0.085 Uiso 1 2 calc RS TU P . .
O2 O -0.11269(12) 0.2073(5) 0.0570(4) 0.0428(15) Uani 0.5 1 d . U . A -1
O1 O -0.12339(11) 0.2841(6) 0.3334(4) 0.0308(13) Uani 0.5 1 d . U . A -1
C9 C -0.17343(16) 0.2623(9) 0.2607(6) 0.0599(15) Uani 0.5 1 d D U . A -1
C12 C -0.1664(2) 0.2137(8) 0.0860(8) 0.080(3) Uani 0.5 1 d D U . A -1
C13 C -0.1974(2) 0.3039(14) -0.0504(8) 0.084(3) Uani 0.5 1 d D U . A -1
H13A H -0.1878 0.4382 -0.0599 0.126 Uiso 0.5 1 d R . . A -1
H13B H -0.1913 0.2386 -0.1546 0.126 Uiso 0.5 1 d R . . A -1
H13C H -0.2325 0.2959 -0.0237 0.126 Uiso 0.5 1 d R . . A -1
C11 C -0.2118(2) 0.1699(16) 0.3722(10) 0.117(5) Uani 0.5 1 d D U . A -1
H11A H -0.2024 0.0486 0.4233 0.175 Uiso 0.5 1 d R . . A -1
H11B H -0.2154 0.2678 0.4570 0.175 Uiso 0.5 1 d R . . A -1
H11C H -0.2430 0.1540 0.3140 0.175 Uiso 0.5 1 d R . . A -1
B1 B -0.09081(16) 0.2500 0.2075(5) 0.0378(10) Uani 1 2 d S TU P . .
C14 C -0.1748(3) -0.0089(11) 0.0719(17) 0.138(4) Uani 0.5 1 d D U . A -1
H14A H -0.1651 -0.0740 -0.0293 0.207 Uiso 0.5 1 d R . . A -1
H14B H -0.1567 -0.0635 0.1645 0.207 Uiso 0.5 1 d R . . A -1
H14C H -0.2102 -0.0256 0.0897 0.207 Uiso 0.5 1 d R . . A -1
C10 C -0.1862(3) 0.4837(11) 0.2673(12) 0.099(3) Uani 0.5 1 d D U . A -1
H10A H -0.1852 0.5303 0.3804 0.148 Uiso 0.5 1 d R . . A -1
H10B H -0.1615 0.5509 0.2018 0.148 Uiso 0.5 1 d R . . A -1
H10C H -0.2189 0.5071 0.2211 0.148 Uiso 0.5 1 d R . . A -1
O3 O -0.0909(4) 0.2500 -0.2978(13) 0.063(4) Uani 0.25 2 d S TU P . .
H3A H -0.0599 0.2500 -0.3231 0.094 Uiso 0.5 2 d RS T P . .
H3B H -0.0908 0.2500 -0.1923 0.094 Uiso 0.5 2 d RS T P . .

loop_
_atom_site_aniso_label
_atom_site_aniso_U_11
_atom_site_aniso_U_22
_atom_site_aniso_U_33
_atom_site_aniso_U_23
_atom_site_aniso_U_13
_atom_site_aniso_U_12
C2 0.0326(17) 0.0357(19) 0.0317(17) 0.000 0.0064(14) 0.000
C8 0.0310(19) 0.038(2) 0.0356(19) 0.000 0.0056(14) 0.000
C3 0.0320(18) 0.0318(18) 0.0335(18) 0.000 0.0095(14) 0.000
C4 0.0341(19) 0.052(2) 0.0332(18) 0.000 0.0064(15) 0.000
N2 0.046(2) 0.072(3) 0.0360(17) 0.000 0.0010(15) 0.000
C1 0.030(2) 0.109(4) 0.034(2) 0.000 0.0075(15) 0.000
N1 0.034(2) 0.240(8) 0.053(3) 0.000 0.0061(18) 0.000
C7 0.033(2) 0.166(6) 0.037(2) 0.000 0.0088(17) 0.000
C6 0.035(2) 0.197(7) 0.033(2) 0.000 0.0116(17) 0.000
C5 0.038(2) 0.143(5) 0.030(2) 0.000 0.0049(17) 0.000
O2 0.0438(18) 0.049(5) 0.0358(16) -0.0023(17) -0.0025(13) 0.0003(18)
O1 0.0266(14) 0.027(4) 0.0385(15) -0.0034(16) -0.0012(11) 0.0017(15)
C9 0.026(2) 0.107(4) 0.047(2) -0.007(8) -0.0024(17) -0.013(8)
C12 0.043(3) 0.135(9) 0.063(3) -0.025(5) -0.025(2) 0.028(5)
C13 0.063(3) 0.130(9) 0.059(3) 0.007(4) -0.011(3) 0.042(4)
C11 0.041(3) 0.222(15) 0.088(5) 0.064(7) -0.006(3) -0.040(5)
B1 0.038(2) 0.042(2) 0.034(2) 0.000 0.0004(17) 0.000
C14 0.088(6) 0.085(6) 0.241(11) -0.076(7) -0.090(7) 0.028(5)
C10 0.041(4) 0.103(6) 0.152(8) -0.072(6) -0.020(5) 0.027(4)
O3 0.024(5) 0.137(11) 0.027(5) 0.000 0.014(4) 0.000

loop_
_atom_type_symbol
_atom_type_description
_atom_type_scat_dispersion_real
_atom_type_scat_dispersion_imag
_atom_type_scat_source
C C 0.0033 0.0016 'International Tables Vol C Tables 4.2.6.8 and 6.1.1.4'
H H 0.0000 0.0000 'International Tables Vol C Tables 4.2.6.8 and 6.1.1.4'
B B 0.0013 0.0007 'International Tables Vol C Tables 4.2.6.8 and 6.1.1.4'
N N 0.0061 0.0033 'International Tables Vol C Tables 4.2.6.8 and 6.1.1.4'
O O 0.0106 0.0060 'International Tables Vol C Tables 4.2.6.8 and 6.1.1.4'

loop_
_geom_angle_atom_site_label_1
_geom_angle_atom_site_label_2
_geom_angle_atom_site_label_3
_geom_angle
_geom_angle_site_symmetry_1
_geom_angle_site_symmetry_3
_geom_angle_publ_flag
C3 C2 C8 120.4(3) . . ?
C3 C2 C1 119.7(3) . . ?
C1 C2 C8 120.0(3) . . ?
N2 C8 C2 178.3(4) . . ?
C2 C3 C4 121.8(3) . . ?
C3 C4 B1 120.1(3) . . ?
C5 C4 C3 117.5(4) . . ?
C5 C4 B1 122.5(4) . . ?
C2 C1 C7 120.2(4) . . ?
C6 C1 C2 119.0(4) . . ?
C6 C1 C7 120.8(4) . . ?
N1 C7 C1 179.6(5) . . ?
C5 C6 C1 120.1(4) . . ?
C6 C5 C4 121.9(4) . . ?
B1 O2 C12 105.9(4) . . ?
B1 O1 C9 105.8(3) . . ?
O1 C9 C11 115.4(4) . . ?
O1 C9 C10 95.0(4) . . ?
C12 C9 O1 106.8(4) . . ?
C12 C9 C11 124.4(5) . . ?
C12 C9 C10 106.6(4) . . ?
C11 C9 O1 111.7(5) 8_565 . ?
C11 C9 C12 140.1(5) 8_565 . ?
C11 C9 C11 44.0(9) 8_565 . ?
C11 C9 C10 60.4(6) 8_565 . ?
C11 C9 C10 104.1(6) . . ?
O2 C12 C9 106.8(4) . . ?
O2 C12 C13 116.1(5) . . ?
O2 C12 C14 97.4(4) . 8_565 ?
O2 C12 C14 95.9(5) . . ?
C9 C12 C13 122.2(5) . . ?
C9 C12 C14 79.1(5) . 8_565 ?
C9 C12 C14 106.2(6) . . ?
C13 C12 C14 105.9(6) . . ?
C13 C12 C14 59.4(5) . 8_565 ?
C14 C12 C14 163.6(6) . 8_565 ?
C12 C13 C12 19.3(5) 8_565 . ?
O2 B1 C4 123.5(3) . . ?
O2 B1 C4 123.5(3) 8_565 . ?
O2 B1 O2 24.7(3) . 8_565 ?
O1 B1 C4 121.6(3) . . ?
O1 B1 O2 114.8(4) . . ?
O1 B1 O2 110.2(3) . 8_565 ?

loop_
_geom_bond_atom_site_label_1
_geom_bond_atom_site_label_2
_geom_bond_distance
_geom_bond_site_symmetry_2
_geom_bond_publ_flag
C2 C8 1.432(5) . ?
C2 C3 1.383(5) . ?
C2 C1 1.400(5) . ?
C8 N2 1.148(5) . ?
C3 C4 1.391(5) . ?
C4 C5 1.389(6) . ?
C4 B1 1.566(6) . ?
C1 C7 1.439(6) . ?
C1 C6 1.389(6) . ?
N1 C7 1.146(6) . ?
C6 C5 1.377(6) . ?
O2 C12 1.449(7) . ?
O2 B1 1.369(5) . ?
O1 C9 1.462(5) . ?
O1 B1 1.350(5) . ?
C9 C12 1.450(8) . ?
C9 C11 1.497(6) . ?
C9 C11 1.434(8) 8_565 ?
C9 C10 1.558(7) . ?
C12 C13 1.503(6) . ?
C12 C14 2.042(11) 8_565 ?
C12 C14 1.548(7) . ?
C13 C12 1.375(7) 8_565 ?
B1 O2 1.369(5) 8_565 ?

loop_
_geom_hbond_atom_site_label_D
_geom_hbond_atom_site_label_H
_geom_hbond_atom_site_label_A
_geom_hbond_distance_DH
_geom_hbond_distance_HA
_geom_hbond_distance_DA
_geom_hbond_angle_DHA
_geom_hbond_site_symmetry_A
O3 H3B O2 0.84 2.10 2.912(10) 161.8 .
O3 H3B O2 0.84 2.10 2.912(10) 161.8 8_565
